data_2011659
loop_
_publ_author_name
'Heigel, Erik'
'Bock, Hans'
'Seibel, Andreas'

_publ_section_title
;
 Bis(2-chloro-<i>N</i>-methylpyridinium) iodide triiodide
;
_journal_issue 12
_journal_name_full 'Acta Crystallographica Section C'
_journal_page_first e604
_journal_page_last e605
_journal_paper_doi 10.1107/S0108270100017315
_journal_volume 56
_journal_year 2000
_chemical_formula_iupac '2C6 H7 Cl N 1+,  I 1-, I3 1-'
_chemical_formula_moiety '2C6 H7 Cl N 1+,  I 1-, I3 1-'
_chemical_formula_sum 'C12 H14 Cl2 I4 N2'
_chemical_formula_weight 764.75
_chemical_name_common Bis(N-methyl-2-chloropyridinium)-iodide-triiodide
_chemical_name_systematic
;
 ?
;
_space_group_IT_number 14
_symmetry_cell_setting monoclinic
_symmetry_space_group_name_Hall '-P 2ybc'
_symmetry_space_group_name_H-M 'P 1 21/c 1'
_audit_creation_method SHELXL-97
_cell_angle_alpha 90.00
_cell_angle_beta 106.448(6)
_cell_angle_gamma 90.00
_cell_formula_units_Z 4
_cell_length_a 7.2902(7)
_cell_length_b 23.644(2)
_cell_length_c 12.0207(9)
_cell_measurement_reflns_used 84
_cell_measurement_temperature 150(2)
_cell_measurement_theta_max 15.5
_cell_measurement_theta_min 10
_cell_volume 1987.2(3)
_computing_cell_refinement XSCANS
_computing_data_collection 'XSCANS (Siemens, 1994)'
_computing_data_reduction XSCANS
_computing_publication_material SHELXL97
_computing_structure_refinement 'SHELXL97 (Sheldrick, 1997)'
_computing_structure_solution 'SHELXS97 (Sheldrick, 1990)'
_diffrn_ambient_temperature 150(2)
_diffrn_measured_fraction_theta_full .996
_diffrn_measured_fraction_theta_max .996
_diffrn_measurement_device_type 'Siemens P4 four-circle'
_diffrn_measurement_method \w
_diffrn_radiation_monochromator graphite
_diffrn_radiation_source 'fine-focus sealed tube'
_diffrn_radiation_type MoK\a
_diffrn_radiation_wavelength .71073
_diffrn_reflns_av_R_equivalents .030
_diffrn_reflns_av_sigmaI/netI .0347
_diffrn_reflns_limit_h_max 9
_diffrn_reflns_limit_h_min -2
_diffrn_reflns_limit_k_max 31
_diffrn_reflns_limit_k_min -2
_diffrn_reflns_limit_l_max 15
_diffrn_reflns_limit_l_min -15
_diffrn_reflns_number 7177
_diffrn_reflns_theta_full 28.00
_diffrn_reflns_theta_max 28.00
_diffrn_reflns_theta_min 1.97
_diffrn_standards_decay_% <5
_diffrn_standards_interval_count 100
_diffrn_standards_number 4
_exptl_absorpt_coefficient_mu 6.534
_exptl_absorpt_correction_T_max .474
_exptl_absorpt_correction_T_min .300
_exptl_absorpt_correction_type numerical
_exptl_absorpt_process_details '(SHELXTL/PC; Sheldrick, 1997)'
_exptl_crystal_colour red
_exptl_crystal_density_diffrn 2.556
_exptl_crystal_density_method 'not measured'
_exptl_crystal_description prism
_exptl_crystal_F_000 1384
_exptl_crystal_size_max .35
_exptl_crystal_size_mid .20
_exptl_crystal_size_min .15
_refine_diff_density_max .873
_refine_diff_density_min -1.405
_refine_ls_extinction_coef .00156(11)
_refine_ls_extinction_method SHELXL97
_refine_ls_goodness_of_fit_ref 1.095
_refine_ls_hydrogen_treatment constr
_refine_ls_matrix_type full
_refine_ls_number_parameters 184
_refine_ls_number_reflns 4780
_refine_ls_number_restraints 0
_refine_ls_restrained_S_all 1.095
_refine_ls_R_factor_all .048
_refine_ls_R_factor_gt .036
_refine_ls_shift/su_max <0.001
_refine_ls_shift/su_mean <0.001
_refine_ls_structure_factor_coef Fsqd
_refine_ls_weighting_details 'calc w = 1/[\s^2^(Fo^2^)+(0.0342P)^2^+9.6004P] where P = (Fo^2^+2Fc^2^)/3'
_refine_ls_weighting_scheme calc
_refine_ls_wR_factor_ref .085
_reflns_number_gt 4004
_reflns_number_total 4780
_reflns_threshold_expression I>2\s(I)
_cod_data_source_file qa0458.cif
_cod_data_source_block I
_cod_depositor_comments
;
The following automatic conversions were performed:
'_geom_bond_publ_flag' value 'Yes' changed to 'yes' according to
'/home/saulius/struct/CIF-dictionaries/cif_core.dic' dictionary named
'cif_core.dic' version 2.4.1 from 2010-06-29 (10
times).

'_geom_bond_publ_flag' value 'No' changed to 'no' according to
'/home/saulius/struct/CIF-dictionaries/cif_core.dic' dictionary named
'cif_core.dic' version 2.4.1 from 2010-06-29 (8 times).

Automatic conversion script
Id: cif_fix_enum 1527 2010-12-29 10:47:43Z saulius 

The following automatic conversions were performed:

'_geom_bond_publ_flag' value 'Yes' changed to 'yes' according to
/home/saulius/struct/CIF-dictionaries/cif_core.dic dictionary named
'cif_core.dic' version 2.4.1 from 2010-06-29 (10
times).

'_geom_bond_publ_flag' value 'No' changed to 'no' according
to /home/saulius/struct/CIF-dictionaries/cif_core.dic dictionary
named 'cif_core.dic' version 2.4.1 from 2010-06-29 (8
times).

'_geom_angle_publ_flag' value 'Yes' changed to 'yes'
according to /home/saulius/struct/CIF-dictionaries/cif_core.dic
dictionary named 'cif_core.dic' version 2.4.1 from 2010-06-29 (10
times).

'_geom_angle_publ_flag' value 'No' changed to 'no' according
to /home/saulius/struct/CIF-dictionaries/cif_core.dic dictionary
named 'cif_core.dic' version 2.4.1 from 2010-06-29 (11
times).

'_geom_torsion_publ_flag' value 'No' changed to 'no'
according to /home/saulius/struct/CIF-dictionaries/cif_core.dic
dictionary named 'cif_core.dic' version 2.4.1 from 2010-06-29 (22
times).

Automatic conversion script
Id: cif_fix_values 1715 2011-07-08 13:25:40Z adriana 
;
_cod_original_sg_symbol_H-M 'P 21/c'
_cod_database_code 2011659
_cod_database_fobs_code 2011659

loop_
_symmetry_equiv_pos_as_xyz
'x, y, z'
'-x, y+1/2, -z+1/2'
'-x, -y, -z'
'x, -y-1/2, z-1/2'

loop_
_atom_site_label
_atom_site_fract_x
_atom_site_fract_y
_atom_site_fract_z
_atom_site_U_iso_or_equiv
_atom_site_adp_type
_atom_site_calc_flag
_atom_site_refinement_flags
_atom_site_occupancy
_atom_site_disorder_assembly
_atom_site_disorder_group
_atom_site_type_symbol
I1 -.35210(5) .066901(16) -.22275(3) .02481(10) Uani d . 1 . . I
I2 -.16630(6) -.037187(17) -.26476(3) .02855(11) Uani d . 1 . . I
I3 -.52092(6) .174936(17) -.17959(3) .02922(11) Uani d . 1 . . I
I4 .07353(5) .200539(18) -.64954(3) .02882(11) Uani d . 1 . . I
Cl1 -.2811(3) .04391(7) -.57694(16) .0424(4) Uani d . 1 . . Cl
N1 -.0928(7) .1221(2) -.4354(4) .0255(10) Uani d . 1 . . N
C1 -.2611(9) .1075(2) -.5079(5) .0246(11) Uani d . 1 . . C
C2 -.4185(8) .1420(3) -.5281(5) .0272(12) Uani d . 1 . . C
H2 -.5370 .1308 -.5802 .033 Uiso calc R 1 . . H
C3 -.4015(9) .1929(3) -.4717(5) .0298(13) Uani d . 1 . . C
H3 -.5084 .2175 -.4837 .036 Uiso calc R 1 . . H
C4 -.2277(9) .2078(3) -.3976(5) .0296(13) Uani d . 1 . . C
H4 -.2140 .2431 -.3583 .036 Uiso calc R 1 . . H
C5 -.0755(9) .1726(3) -.3800(5) .0311(13) Uani d . 1 . . C
H5 .0442 .1834 -.3286 .037 Uiso calc R 1 . . H
C7 .0819(9) .0855(3) -.4150(6) .0297(13) Uani d . 1 . . C
H7A .1851 .1015 -.3519 .045 Uiso calc R 1 . . H
H7B .1227 .0838 -.4859 .045 Uiso calc R 1 . . H
H7C .0521 .0473 -.3938 .045 Uiso calc R 1 . . H
Cl2 .1897(2) .04991(7) -.06470(14) .0337(3) Uani d . 1 . . Cl
N2 .2448(7) .1430(2) .0586(4) .0223(9) Uani d . 1 . . N
C11 .3278(8) .0956(3) .0337(5) .0253(11) Uani d . 1 . . C
C12 .5177(8) .0842(3) .0852(5) .0277(12) Uani d . 1 . . C
H12 .5746 .0506 .0670 .033 Uiso calc R 1 . . H
C13 .6240(9) .1225(3) .1637(5) .0305(13) Uani d . 1 . . C
H13 .7555 .1155 .2006 .037 Uiso calc R 1 . . H
C14 .5388(9) .1710(3) .1883(5) .0280(12) Uani d . 1 . . C
H14 .6114 .1980 .2414 .034 Uiso calc R 1 . . H
C15 .3496(9) .1800(2) .1361(5) .0249(11) Uani d . 1 . . C
H15 .2902 .2131 .1545 .030 Uiso calc R 1 . . H
C17 .0397(9) .1547(3) .0053(6) .0360(14) Uani d . 1 . . C
H17A -.0371 .1256 .0290 .054 Uiso calc R 1 . . H
H17B .0123 .1545 -.0794 .054 Uiso calc R 1 . . H
H17C .0079 .1919 .0308 .054 Uiso calc R 1 . . H

loop_
_atom_site_aniso_label
_atom_site_aniso_U_11
_atom_site_aniso_U_22
_atom_site_aniso_U_33
_atom_site_aniso_U_12
_atom_site_aniso_U_13
_atom_site_aniso_U_23
I1 .02228(18) .0283(2) .02338(17) -.00284(14) .00572(13) .00223(14)
I2 .0298(2) .0279(2) .03022(19) .00124(15) .01224(15) -.00025(15)
I3 .0339(2) .0247(2) .0304(2) .00222(16) .01135(16) .00251(15)
I4 .02156(18) .0345(2) .02962(19) .00192(16) .00597(14) .00466(16)
Cl1 .0483(10) .0292(8) .0450(9) .0060(7) .0054(8) -.0087(7)
N1 .026(2) .027(2) .025(2) .000(2) .0103(19) .0027(19)
C1 .031(3) .022(3) .022(2) .001(2) .008(2) .000(2)
C2 .025(3) .031(3) .024(3) .003(2) .003(2) .001(2)
C3 .029(3) .028(3) .036(3) .009(2) .015(2) .000(2)
C4 .033(3) .025(3) .033(3) .001(2) .012(3) -.004(2)
C5 .027(3) .036(3) .029(3) -.001(3) .006(2) -.003(3)
C7 .035(3) .021(3) .038(3) .007(2) .018(3) .007(2)
Cl2 .0322(7) .0300(7) .0361(8) -.0025(6) .0049(6) -.0097(6)
N2 .020(2) .025(2) .023(2) .0005(19) .0072(18) .0047(19)
C11 .028(3) .024(3) .025(3) -.004(2) .009(2) -.001(2)
C12 .024(3) .024(3) .037(3) .000(2) .012(2) .003(2)
C13 .025(3) .039(3) .028(3) -.004(3) .008(2) .007(3)
C14 .031(3) .030(3) .025(3) -.011(2) .010(2) -.005(2)
C15 .031(3) .017(3) .030(3) -.008(2) .015(2) -.001(2)
C17 .025(3) .035(3) .045(4) .006(3) .005(3) .002(3)

loop_
_atom_type_symbol
_atom_type_description
_atom_type_scat_dispersion_real
_atom_type_scat_dispersion_imag
_atom_type_scat_source
C C .0033 .0016 'International Tables Vol C Tables 4.2.6.8 and 6.1.1.4'
H H .0000 .0000 'International Tables Vol C Tables 4.2.6.8 and 6.1.1.4'
N N .0061 .0033 'International Tables Vol C Tables 4.2.6.8 and 6.1.1.4'
Cl Cl .1484 .1585 'International Tables Vol C Tables 4.2.6.8 and 6.1.1.4'
I I -.4742 1.8119 'International Tables Vol C Tables 4.2.6.8 and 6.1.1.4'

loop_
_geom_angle_atom_site_label_1
_geom_angle_atom_site_label_2
_geom_angle_atom_site_label_3
_geom_angle
_geom_angle_publ_flag
I2 I1 I3 177.055(18) yes
C1 N1 C5 119.3(5) yes
C1 N1 C7 122.6(5) yes
C5 N1 C7 118.1(5) yes
N1 C1 C2 122.1(5) no
N1 C1 Cl1 118.8(5) yes
C2 C1 Cl1 119.1(5) yes
C3 C2 C1 118.7(6) no
C2 C3 C4 119.0(6) no
C5 C4 C3 120.5(6) no
C4 C5 N1 120.4(6) no
C15 N2 C11 119.5(5) no
C15 N2 C17 118.9(5) yes
C11 N2 C17 121.5(5) yes
N2 C11 C12 121.4(5) no
N2 C11 Cl2 117.8(4) yes
C12 C11 Cl2 120.8(5) yes
C11 C12 C13 118.7(6) no
C14 C13 C12 119.6(6) no
C15 C14 C13 119.5(6) no
N2 C15 C14 121.2(6) no

loop_
_geom_bond_atom_site_label_1
_geom_bond_atom_site_label_2
_geom_bond_site_symmetry_2
_geom_bond_distance
_geom_bond_publ_flag
I1 I2 . 2.9213(6) yes
I1 I3 . 2.9446(6) yes
Cl1 C1 . 1.704(6) yes
N1 C1 . 1.334(8) yes
N1 C5 . 1.356(8) yes
N1 C7 . 1.501(7) yes
C1 C2 . 1.372(8) no
C2 C3 . 1.369(9) no
C3 C4 . 1.374(9) no
C4 C5 . 1.355(9) no
Cl2 C11 . 1.704(6) yes
N2 C15 . 1.347(7) yes
N2 C11 . 1.347(8) yes
N2 C17 . 1.477(7) yes
C11 C12 . 1.373(8) no
C12 C13 . 1.377(9) no
C13 C14 . 1.375(9) no
C14 C15 . 1.361(9) no

loop_
_geom_torsion_atom_site_label_1
_geom_torsion_atom_site_label_2
_geom_torsion_atom_site_label_3
_geom_torsion_atom_site_label_4
_geom_torsion
_geom_torsion_publ_flag
C5 N1 C1 C2 -.3(9) no
C7 N1 C1 C2 -178.3(5) no
C5 N1 C1 Cl1 -180.0(4) no
C7 N1 C1 Cl1 2.0(7) no
N1 C1 C2 C3 -.1(9) no
Cl1 C1 C2 C3 179.6(5) no
C1 C2 C3 C4 .4(9) no
C2 C3 C4 C5 -.3(9) no
C3 C4 C5 N1 -.1(10) no
C1 N1 C5 C4 .4(9) no
C7 N1 C5 C4 178.4(6) no
C15 N2 C11 C12 -.4(8) no
C17 N2 C11 C12 -178.7(6) no
C15 N2 C11 Cl2 180.0(4) no
C17 N2 C11 Cl2 1.7(7) no
N2 C11 C12 C13 -.1(9) no
Cl2 C11 C12 C13 179.6(4) no
C11 C12 C13 C14 -.2(9) no
C12 C13 C14 C15 1.0(9) no
C11 N2 C15 C14 1.1(8) no
C17 N2 C15 C14 179.5(5) no
C13 C14 C15 N2 -1.5(9) no
